data_2201319
loop_
_publ_author_name
'Jian-Rong Li'
'Li-Zhen Cai'
'Ru-Qiang Zou'
'Guo-Wei Zhou'
'Guo-Cong Guo'
'Xian-He Bu'
'Jin-Shun Huang'

_publ_section_title
;Pentacyanoferrate(III)-\m-cyano-triaquatetrakis(dimethylformamide)europium(III)
 hydrate
;
_journal_issue 12
_journal_name_full 'Acta Crystallographica Section E'
_journal_page_first m686
_journal_page_last m687
_journal_paper_doi 10.1107/S1600536802019578
_journal_volume 58
_journal_year 2002
_chemical_formula_iupac '[Eu Fe (C N)6 (C3 H7 N O)4 (H2 O)3], H2 O'
_chemical_formula_moiety 'C18 H34 Eu Fe N10 O7, H2 O'
_chemical_formula_sum 'C18 H36 Eu Fe N10 O8'
_chemical_formula_weight 728.38
_chemical_name_systematic
;
Pentacyanoiron-m-cyano-triaquatetrakis(dimethylformamide)europium
hydrate
;
_space_group_IT_number 14
_symmetry_cell_setting monoclinic
_symmetry_space_group_name_Hall '-P 2yn'
_symmetry_space_group_name_H-M 'P 1 21/n 1'
_atom_sites_solution_hydrogens geom
_atom_sites_solution_primary direct
_atom_sites_solution_secondary difmap
_cell_angle_alpha 90.00
_cell_angle_beta 96.12(3)
_cell_angle_gamma 90.00
_cell_formula_units_Z 4
_cell_length_a 17.633(4)
_cell_length_b 8.8791(18)
_cell_length_c 19.831(4)
_cell_measurement_reflns_used 25
_cell_measurement_temperature 293(2)
_cell_measurement_theta_max 33.92
_cell_measurement_theta_min 30.14
_cell_volume 3087.1(11)
_computing_cell_refinement TEXSAN
_computing_data_collection 'TEXSAN (Molecular Structure Corporation, 1999)'
_computing_data_reduction TEXSAN
_computing_molecular_graphics 'SHELXTL (Bruker, 1998)'
_computing_publication_material SHELXTL
_computing_structure_refinement 'SHELXL97 (Sheldrick, 1997)'
_computing_structure_solution 'SHELXS97 (Sheldrick, 1997)'
_diffrn_ambient_temperature 293(2)
_diffrn_measured_fraction_theta_full 0.717
_diffrn_measured_fraction_theta_max 0.717
_diffrn_measurement_device_type 'Rigaku AFC-7R'
_diffrn_measurement_method 2\q-\w
_diffrn_radiation_monochromator graphite
_diffrn_radiation_source 'fine-focus sealed tube'
_diffrn_radiation_type MoK\a
_diffrn_radiation_wavelength 0.71073
_diffrn_reflns_av_R_equivalents 0.0497
_diffrn_reflns_av_sigmaI/netI 0.0263
_diffrn_reflns_limit_h_max 25
_diffrn_reflns_limit_h_min -7
_diffrn_reflns_limit_k_max 3
_diffrn_reflns_limit_k_min -11
_diffrn_reflns_limit_l_max 22
_diffrn_reflns_limit_l_min -22
_diffrn_reflns_number 7448
_diffrn_reflns_theta_full 31.02
_diffrn_reflns_theta_max 31.02
_diffrn_reflns_theta_min 1.63
_diffrn_standards_decay_% -1.285
_diffrn_standards_interval_count 200
_diffrn_standards_number 3
_exptl_absorpt_coefficient_mu 2.536
_exptl_absorpt_correction_T_max 0.9994
_exptl_absorpt_correction_T_min 0.7467
_exptl_absorpt_correction_type '\y scan'
_exptl_crystal_colour orange
_exptl_crystal_density_diffrn 1.567
_exptl_crystal_density_method 'not measured'
_exptl_crystal_description prism
_exptl_crystal_F_000 1468
_exptl_crystal_size_max 0.80
_exptl_crystal_size_mid 0.40
_exptl_crystal_size_min 0.40
_refine_diff_density_max 1.641
_refine_diff_density_min -1.424
_refine_ls_extinction_coef 0.00100(17)
_refine_ls_extinction_expression Fc^*^=kFc[1+0.001xFc^2^\l^3^/sin(2\q)]^-1/4^
_refine_ls_extinction_method SHELXL97
_refine_ls_goodness_of_fit_ref 1.012
_refine_ls_hydrogen_treatment constr
_refine_ls_matrix_type full
_refine_ls_number_parameters 344
_refine_ls_number_reflns 7067
_refine_ls_number_restraints 0
_refine_ls_restrained_S_all 1.012
_refine_ls_R_factor_all 0.0435
_refine_ls_R_factor_gt 0.0331
_refine_ls_shift/su_max 0.003
_refine_ls_shift/su_mean 0.000
_refine_ls_structure_factor_coef Fsqd
_refine_ls_weighting_details 'calc w = 1/[\s^2^(Fo^2^)+(0.0609P)^2^+3.1152P] where P = (Fo^2^+2Fc^2^)/3'
_refine_ls_weighting_scheme calc
_refine_ls_wR_factor_gt 0.0875
_refine_ls_wR_factor_ref 0.0951
_reflns_number_gt 5832
_reflns_number_total 7067
_reflns_threshold_expression I>2\s(I)
_cod_data_source_file bt6208.cif
_cod_data_source_block I
_cod_depositor_comments
;
The following automatic conversions were performed:
'_symmetry_cell_setting' value 'Monoclinic' changed to 'monoclinic'
according to '/home/saulius/struct/CIF-dictionaries/cif_core.dic'
dictionary named 'cif_core.dic' version 2.4.1 from
2010-06-29.

'_geom_bond_publ_flag' value 'Yes' changed to 'yes' according
to '/home/saulius/struct/CIF-dictionaries/cif_core.dic' dictionary named
'cif_core.dic' version 2.4.1 from 2010-06-29 (9 times).

Automatic conversion script
Id: cif_fix_enum 1527 2010-12-29 10:47:43Z saulius 

The following automatic conversions were performed:

'_chemical_melting_point' value 'not measured' was changed to '?' -
the value is undefined or not given.

'_symmetry_cell_setting' value
'Monoclinic' changed to 'monoclinic' according to
/home/saulius/struct/CIF-dictionaries/cif_core.dic dictionary named
'cif_core.dic' version 2.4.1 from 2010-06-29.

'_geom_bond_publ_flag'
value 'Yes' changed to 'yes' according to
/home/saulius/struct/CIF-dictionaries/cif_core.dic dictionary named
'cif_core.dic' version 2.4.1 from 2010-06-29 (9
times).

'_geom_angle_publ_flag' value 'Yes' changed to 'yes'
according to /home/saulius/struct/CIF-dictionaries/cif_core.dic
dictionary named 'cif_core.dic' version 2.4.1 from 2010-06-29 (2
times).

Automatic conversion script
Id: cif_fix_values 1715 2011-07-08 13:25:40Z adriana 
;
_cod_original_cell_volume 3087.2(11)
_cod_original_sg_symbol_H-M 'P 21/n'
_cod_original_formula_sum C18H36EuFeN10O8
_cod_database_code 2201319
_cod_database_fobs_code 2201319

loop_
_symmetry_equiv_pos_as_xyz
'x, y, z'
'-x+1/2, y+1/2, -z+1/2'
'-x, -y, -z'
'x-1/2, -y-1/2, z-1/2'

loop_
_atom_site_label
_atom_site_fract_x
_atom_site_fract_y
_atom_site_fract_z
_atom_site_U_iso_or_equiv
_atom_site_adp_type
_atom_site_calc_flag
_atom_site_refinement_flags
_atom_site_occupancy
_atom_site_disorder_assembly
_atom_site_disorder_group
_atom_site_type_symbol
Eu1 0.271450(8) 0.582069(19) 0.523943(9) 0.02423(8) Uani d . 1 . . Eu
Fe1 0.45678(2) 0.25145(5) 0.71199(3) 0.02284(12) Uani d . 1 . . Fe
N1 0.36330(19) 0.4715(4) 0.6150(2) 0.0438(9) Uani d . 1 . . N
N2 0.5389(3) 0.0158(5) 0.8110(3) 0.0683(14) Uani d . 1 . . N
N3 0.5481(2) 0.2149(5) 0.5830(2) 0.0565(12) Uani d . 1 . . N
N4 0.3705(2) 0.2979(5) 0.8454(2) 0.0484(10) Uani d . 1 . . N
N5 0.5503(2) 0.5052(5) 0.7809(3) 0.0594(12) Uani d . 1 . . N
N6 0.3666(2) -0.0072(4) 0.6412(3) 0.0548(11) Uani d . 1 . . N
N11 0.4159(2) 0.2718(4) 0.4195(2) 0.0464(9) Uani d . 1 . . N
N21 0.2631(2) 0.7716(7) 0.2821(2) 0.0656(14) Uani d . 1 . . N
N31 0.16569(19) 0.2797(4) 0.6802(2) 0.0393(8) Uani d . 1 . . N
N41 0.1219(3) 0.2081(6) 0.4679(3) 0.0660(13) Uani d . 1 . . N
C1 0.39956(18) 0.3933(4) 0.6511(2) 0.0293(8) Uani d . 1 . . C
C2 0.5093(2) 0.1046(4) 0.7735(3) 0.0388(10) Uani d . 1 . . C
C3 0.51388(19) 0.2273(4) 0.6304(2) 0.0349(9) Uani d . 1 . . C
C4 0.40148(19) 0.2803(4) 0.7948(2) 0.0334(8) Uani d . 1 . . C
C5 0.5155(2) 0.4119(4) 0.7546(2) 0.0339(8) Uani d . 1 . . C
C6 0.39951(19) 0.0893(4) 0.6682(2) 0.0338(8) Uani d . 1 . . C
C11 0.4000(3) 0.4130(6) 0.4240(3) 0.0564(14) Uani d . 1 . . C
H11A 0.4315 0.4817 0.4051 0.068 Uiso calc R 1 . . H
C12 0.4767(4) 0.2247(9) 0.3858(5) 0.093(2) Uani d . 1 . . C
H12A 0.5008 0.3106 0.3680 0.139 Uiso calc R 1 . . H
H12B 0.4584 0.1587 0.3493 0.139 Uiso calc R 1 . . H
H12C 0.5129 0.1721 0.4169 0.139 Uiso calc R 1 . . H
C13 0.3732(5) 0.1577(8) 0.4477(7) 0.131(4) Uani d . 1 . . C
H13A 0.3327 0.2026 0.4694 0.196 Uiso calc R 1 . . H
H13B 0.4058 0.1016 0.4805 0.196 Uiso calc R 1 . . H
H13C 0.3521 0.0913 0.4124 0.196 Uiso calc R 1 . . H
C21 0.2829(3) 0.7137(7) 0.3471(3) 0.0587(14) Uani d . 1 . . C
H21A 0.3349 0.6947 0.3557 0.070 Uiso calc R 1 . . H
C22 0.1915(4) 0.8049(19) 0.2623(5) 0.208(8) Uani d . 1 . . C
H22A 0.1606 0.7806 0.2977 0.312 Uiso calc R 1 . . H
H22B 0.1745 0.7480 0.2224 0.312 Uiso calc R 1 . . H
H22C 0.1872 0.9106 0.2523 0.312 Uiso calc R 1 . . H
C23 0.3099(4) 0.8063(13) 0.2260(5) 0.129(4) Uani d . 1 . . C
H23A 0.2776 0.8443 0.1877 0.194 Uiso calc R 1 . . H
H23B 0.3349 0.7163 0.2132 0.194 Uiso calc R 1 . . H
H23C 0.3475 0.8808 0.2409 0.194 Uiso calc R 1 . . H
C31 0.1662(2) 0.4147(5) 0.6516(3) 0.0445(11) Uani d . 1 . . C
H31A 0.1233 0.4741 0.6544 0.053 Uiso calc R 1 . . H
C32 0.1044(3) 0.2215(7) 0.7096(4) 0.0701(18) Uani d . 1 . . C
H32A 0.0640 0.2942 0.7068 0.105 Uiso calc R 1 . . H
H32B 0.1199 0.1983 0.7563 0.105 Uiso calc R 1 . . H
H32C 0.0869 0.1314 0.6861 0.105 Uiso calc R 1 . . H
C33 0.2240(3) 0.1824(7) 0.6826(4) 0.080(2) Uani d . 1 . . C
H33A 0.2651 0.2265 0.6614 0.120 Uiso calc R 1 . . H
H33B 0.2076 0.0915 0.6592 0.120 Uiso calc R 1 . . H
H33C 0.2411 0.1594 0.7291 0.120 Uiso calc R 1 . . H
C41 0.1471(3) 0.3417(6) 0.4660(3) 0.0553(13) Uani d . 1 . . C
H41A 0.1222 0.3855 0.4240 0.066 Uiso calc R 1 . . H
C42 0.1637(6) 0.0791(8) 0.4734(7) 0.131(4) Uani d . 1 . . C
H42A 0.2170 0.1036 0.4760 0.196 Uiso calc R 1 . . H
H42B 0.1500 0.0169 0.4344 0.196 Uiso calc R 1 . . H
H42C 0.1536 0.0259 0.5136 0.196 Uiso calc R 1 . . H
C43 0.0482(4) 0.1865(12) 0.4644(5) 0.118(4) Uani d . 1 . . C
H43A 0.0225 0.2819 0.4611 0.177 Uiso calc R 1 . . H
H43B 0.0361 0.1347 0.5043 0.177 Uiso calc R 1 . . H
H43C 0.0319 0.1270 0.4251 0.177 Uiso calc R 1 . . H
O1W 0.35552(15) 0.7768(3) 0.51615(18) 0.0444(8) Uani d . 1 . . O
O2W 0.26578(15) 0.7736(4) 0.62169(19) 0.0505(9) Uani d . 1 . . O
O3W 0.15759(15) 0.6869(4) 0.50913(17) 0.0451(7) Uani d . 1 . . O
O4W 0.06700(18) 0.7533(4) 0.39143(19) 0.0523(8) Uani d . 1 . . O
O11 0.34818(18) 0.4610(4) 0.4504(2) 0.0520(9) Uani d . 1 . . O
O21 0.24661(17) 0.6806(4) 0.39742(18) 0.0522(9) Uani d . 1 . . O
O31 0.21597(17) 0.4688(4) 0.62251(19) 0.0505(8) Uani d . 1 . . O
O41 0.20856(19) 0.3726(4) 0.4674(2) 0.0551(9) Uani d . 1 . . O

loop_
_atom_site_aniso_label
_atom_site_aniso_U_11
_atom_site_aniso_U_22
_atom_site_aniso_U_33
_atom_site_aniso_U_12
_atom_site_aniso_U_13
_atom_site_aniso_U_23
Eu1 0.01812(8) 0.02006(10) 0.03462(13) -0.00025(6) 0.00332(6) 0.00058(7)
Fe1 0.01293(17) 0.0204(2) 0.0358(3) -0.00067(16) 0.00512(17) 0.0000(2)
N1 0.0258(15) 0.0423(19) 0.062(3) 0.0080(14) 0.0004(16) 0.0117(19)
N2 0.052(2) 0.046(2) 0.102(4) 0.009(2) -0.014(2) 0.020(3)
N3 0.0393(19) 0.064(3) 0.073(3) -0.0083(18) 0.033(2) -0.012(2)
N4 0.0330(17) 0.053(2) 0.064(3) -0.0005(16) 0.0258(17) 0.000(2)
N5 0.041(2) 0.048(2) 0.086(3) -0.0165(18) -0.002(2) -0.014(2)
N6 0.0345(18) 0.040(2) 0.090(3) -0.0143(16) 0.0091(19) -0.019(2)
N11 0.0313(16) 0.0359(19) 0.073(3) 0.0084(14) 0.0118(17) -0.0049(19)
N21 0.0369(19) 0.109(4) 0.052(3) 0.019(2) 0.0137(18) 0.031(3)
N31 0.0300(15) 0.0272(16) 0.062(2) -0.0024(12) 0.0123(15) 0.0047(16)
N41 0.064(3) 0.061(3) 0.073(3) -0.039(2) 0.006(2) -0.007(2)
C1 0.0190(13) 0.0283(18) 0.041(2) -0.0021(12) 0.0034(14) -0.0009(16)
C2 0.0263(16) 0.0287(19) 0.061(3) -0.0007(14) 0.0015(17) 0.0035(19)
C3 0.0223(15) 0.0323(19) 0.051(3) -0.0027(13) 0.0088(15) -0.0034(18)
C4 0.0220(14) 0.0317(19) 0.047(2) -0.0024(13) 0.0053(15) 0.0022(17)
C5 0.0216(14) 0.0321(19) 0.048(2) 0.0006(14) 0.0044(15) -0.0012(18)
C6 0.0205(14) 0.0318(19) 0.050(2) -0.0021(14) 0.0069(15) -0.0056(18)
C11 0.043(2) 0.045(3) 0.083(4) 0.000(2) 0.016(2) -0.014(3)
C12 0.059(4) 0.094(5) 0.130(7) 0.033(4) 0.030(4) -0.012(5)
C13 0.098(6) 0.056(4) 0.250(13) 0.004(4) 0.073(7) 0.031(6)
C21 0.031(2) 0.085(4) 0.059(3) 0.003(2) 0.000(2) 0.021(3)
C22 0.055(4) 0.44(2) 0.130(8) 0.086(8) 0.024(5) 0.156(12)
C23 0.069(4) 0.211(11) 0.116(7) 0.029(6) 0.045(5) 0.082(7)
C31 0.0332(19) 0.041(2) 0.061(3) -0.0020(17) 0.0117(19) 0.013(2)
C32 0.042(2) 0.059(3) 0.112(5) -0.015(2) 0.023(3) 0.015(3)
C33 0.045(3) 0.051(3) 0.144(7) 0.016(2) 0.013(3) 0.011(4)
C41 0.042(2) 0.058(3) 0.065(3) -0.021(2) 0.003(2) -0.011(3)
C42 0.125(8) 0.053(4) 0.205(12) -0.027(4) -0.024(8) 0.003(6)
C43 0.075(5) 0.156(8) 0.128(7) -0.080(5) 0.033(5) -0.037(6)
O1W 0.0295(13) 0.0418(16) 0.066(2) -0.0165(12) 0.0231(13) -0.0134(15)
O2W 0.0266(12) 0.0499(18) 0.079(2) -0.0152(12) 0.0239(14) -0.0316(17)
O3W 0.0245(12) 0.0572(19) 0.0528(19) 0.0163(13) 0.0001(12) -0.0033(16)
O4W 0.0392(15) 0.0431(17) 0.070(2) 0.0011(14) -0.0150(15) -0.0010(17)
O11 0.0396(16) 0.0481(18) 0.071(2) 0.0136(14) 0.0164(16) -0.0121(17)
O21 0.0302(14) 0.076(2) 0.050(2) 0.0023(15) 0.0056(13) 0.0183(18)
O31 0.0339(14) 0.0487(18) 0.071(2) -0.0086(13) 0.0139(15) 0.0209(17)
O41 0.0390(15) 0.0405(17) 0.086(3) -0.0153(14) 0.0086(16) -0.0209(18)

loop_
_atom_type_symbol
_atom_type_description
_atom_type_scat_dispersion_real
_atom_type_scat_dispersion_imag
_atom_type_scat_source
C C 0.0033 0.0016 'International Tables Vol C Tables 4.2.6.8 and 6.1.1.4'
H H 0.0000 0.0000 'International Tables Vol C Tables 4.2.6.8 and 6.1.1.4'
N N 0.0061 0.0033 'International Tables Vol C Tables 4.2.6.8 and 6.1.1.4'
O O 0.0106 0.0060 'International Tables Vol C Tables 4.2.6.8 and 6.1.1.4'
Fe Fe 0.3463 0.8444 'International Tables Vol C Tables 4.2.6.8 and 6.1.1.4'
Eu Eu -0.1578 3.6682 'International Tables Vol C Tables 4.2.6.8 and 6.1.1.4'

loop_
_geom_angle_atom_site_label_1
_geom_angle_atom_site_label_2
_geom_angle_atom_site_label_3
_geom_angle
_geom_angle_publ_flag
O3W Eu1 O1W 105.01(12) ?
O3W Eu1 O11 133.32(13) ?
O1W Eu1 O11 83.34(11) ?
O3W Eu1 O41 83.98(13) ?
O1W Eu1 O41 145.93(12) ?
O11 Eu1 O41 67.75(12) ?
O3W Eu1 O31 81.17(12) ?
O1W Eu1 O31 131.94(12) ?
O11 Eu1 O31 127.05(13) ?
O41 Eu1 O31 81.49(13) ?
O3W Eu1 N1 140.75(13) ?
O1W Eu1 N1 88.33(13) ?
O11 Eu1 N1 84.11(13) ?
O41 Eu1 N1 105.50(13) ?
O31 Eu1 N1 63.37(11) ?
O3W Eu1 O2W 73.45(11) ?
O1W Eu1 O2W 68.41(10) ?
O11 Eu1 O2W 146.63(11) ?
O41 Eu1 O2W 144.26(10) ?
O31 Eu1 O2W 68.13(12) ?
N1 Eu1 O2W 77.89(13) ?
O3W Eu1 O21 71.22(12) ?
O1W Eu1 O21 74.34(12) ?
O11 Eu1 O21 67.14(12) ?
O41 Eu1 O21 77.91(13) ?
O31 Eu1 O21 146.92(10) ?
N1 Eu1 O21 147.63(11) ?
O2W Eu1 O21 118.46(12) ?
O3W Eu1 C41 69.66(14) ?
O1W Eu1 C41 154.95(14) ?
O11 Eu1 C41 83.66(13) ?
O41 Eu1 C41 16.18(13) ?
O31 Eu1 C41 72.51(14) ?
N1 Eu1 C41 111.50(15) ?
O2W Eu1 C41 129.06(12) ?
O21 Eu1 C41 80.89(14) ?
C5 Fe1 C6 178.84(16) ?
C5 Fe1 C2 91.32(18) ?
C6 Fe1 C2 88.47(18) ?
C5 Fe1 C1 90.72(17) ?
C6 Fe1 C1 89.53(16) ?
C2 Fe1 C1 177.20(15) ?
C5 Fe1 C3 98.17(17) ?
C6 Fe1 C3 80.75(16) ?
C2 Fe1 C3 100.78(18) ?
C1 Fe1 C3 80.81(16) ?
C5 Fe1 C4 80.24(17) ?
C6 Fe1 C4 100.83(16) ?
C2 Fe1 C4 79.29(18) ?
C1 Fe1 C4 99.18(16) ?
C3 Fe1 C4 178.42(16) ?
C1 N1 Eu1 165.7(4) yes
C11 N11 C12 120.8(5) ?
C11 N11 C13 122.7(5) ?
C12 N11 C13 116.5(6) ?
C22 N21 C21 119.7(5) ?
C22 N21 C23 108.8(6) ?
C21 N21 C23 131.5(5) ?
C31 N31 C33 123.9(4) ?
C31 N31 C32 124.1(4) ?
C33 N31 C32 112.0(5) ?
C41 N41 C43 119.0(7) ?
C41 N41 C42 127.0(6) ?
C43 N41 C42 114.1(7) ?
N1 C1 Fe1 176.7(3) yes
N2 C2 Fe1 178.2(4) ?
N3 C3 Fe1 179.0(4) ?
N4 C4 Fe1 178.0(4) ?
N5 C5 Fe1 178.7(5) ?
N6 C6 Fe1 178.5(4) ?
O11 C11 N11 124.5(5) ?
O11 C11 H11A 117.8 ?
N11 C11 H11A 117.8 ?
N11 C12 H12A 109.5 ?
N11 C12 H12B 109.5 ?
H12A C12 H12B 109.5 ?
N11 C12 H12C 109.5 ?
H12A C12 H12C 109.5 ?
H12B C12 H12C 109.5 ?
N11 C13 H13A 109.5 ?
N11 C13 H13B 109.5 ?
H13A C13 H13B 109.5 ?
N11 C13 H13C 109.5 ?
H13A C13 H13C 109.5 ?
H13B C13 H13C 109.5 ?
O21 C21 N21 135.3(4) ?
O21 C21 H21A 112.4 ?
N21 C21 H21A 112.4 ?
N21 C22 H22A 109.5 ?
N21 C22 H22B 109.5 ?
H22A C22 H22B 109.5 ?
N21 C22 H22C 109.5 ?
H22A C22 H22C 109.5 ?
H22B C22 H22C 109.5 ?
N21 C23 H23A 109.5 ?
N21 C23 H23B 109.5 ?
H23A C23 H23B 109.5 ?
N21 C23 H23C 109.5 ?
H23A C23 H23C 109.5 ?
H23B C23 H23C 109.5 ?
O31 C31 N31 127.3(4) ?
O31 C31 H31A 116.3 ?
N31 C31 H31A 116.3 ?
N31 C32 H32A 109.5 ?
N31 C32 H32B 109.5 ?
H32A C32 H32B 109.5 ?
N31 C32 H32C 109.5 ?
H32A C32 H32C 109.5 ?
H32B C32 H32C 109.5 ?
N31 C33 H33A 109.5 ?
N31 C33 H33B 109.5 ?
H33A C33 H33B 109.5 ?
N31 C33 H33C 109.5 ?
H33A C33 H33C 109.5 ?
H33B C33 H33C 109.5 ?
O41 C41 N41 124.8(6) ?
O41 C41 Eu1 36.5(3) ?
N41 C41 Eu1 147.7(4) ?
O41 C41 H41A 105.6 ?
N41 C41 H41A 105.6 ?
Eu1 C41 H41A 105.6 ?
N41 C42 H42A 109.5 ?
N41 C42 H42B 109.5 ?
H42A C42 H42B 109.5 ?
N41 C42 H42C 109.5 ?
H42A C42 H42C 109.5 ?
H42B C42 H42C 109.5 ?
N41 C43 H43A 109.5 ?
N41 C43 H43B 109.5 ?
H43A C43 H43B 109.5 ?
N41 C43 H43C 109.5 ?
H43A C43 H43C 109.5 ?
H43B C43 H43C 109.5 ?
C11 O11 Eu1 164.5(4) ?
C21 O21 Eu1 140.5(3) ?
C31 O31 Eu1 155.2(3) ?
C41 O41 Eu1 127.3(4) ?

loop_
_geom_bond_atom_site_label_1
_geom_bond_atom_site_label_2
_geom_bond_site_symmetry_2
_geom_bond_distance
_geom_bond_publ_flag
Eu1 O3W . 2.204(3) yes
Eu1 O1W . 2.293(3) yes
Eu1 O11 . 2.353(3) yes
Eu1 O41 . 2.383(3) yes
Eu1 O31 . 2.489(3) yes
Eu1 N1 . 2.495(4) yes
Eu1 O2W . 2.589(3) yes
Eu1 O21 . 2.649(3) yes
Eu1 C41 . 3.185(5) ?
Fe1 C5 . 1.905(4) ?
Fe1 C6 . 1.913(4) ?
Fe1 C2 . 1.951(4) ?
Fe1 C1 . 1.951(4) ?
Fe1 C3 . 2.006(4) ?
Fe1 C4 . 2.013(4) ?
N1 C1 . 1.142(5) yes
N2 C2 . 1.167(6) ?
N3 C3 . 1.175(6) ?
N4 C4 . 1.202(6) ?
N5 C5 . 1.126(6) ?
N6 C6 . 1.136(5) ?
N11 C11 . 1.290(6) ?
N11 C12 . 1.386(7) ?
N11 C13 . 1.413(8) ?
N21 C22 . 1.315(8) ?
N21 C21 . 1.397(7) ?
N21 C23 . 1.487(8) ?
N31 C31 . 1.327(5) ?
N31 C33 . 1.340(6) ?
N31 C32 . 1.382(6) ?
N41 C41 . 1.269(6) ?
N41 C43 . 1.308(8) ?
N41 C42 . 1.360(10) ?
C11 O11 . 1.180(6) ?
C11 H11A . 0.9300 ?
C12 H12A . 0.9600 ?
C12 H12B . 0.9600 ?
C12 H12C . 0.9600 ?
C13 H13A . 0.9600 ?
C13 H13B . 0.9600 ?
C13 H13C . 0.9600 ?
C21 O21 . 1.276(6) ?
C21 H21A . 0.9300 ?
C22 H22A . 0.9600 ?
C22 H22B . 0.9600 ?
C22 H22C . 0.9600 ?
C23 H23A . 0.9600 ?
C23 H23B . 0.9600 ?
C23 H23C . 0.9600 ?
C31 O31 . 1.200(5) ?
C31 H31A . 0.9300 ?
C32 H32A . 0.9600 ?
C32 H32B . 0.9600 ?
C32 H32C . 0.9600 ?
C33 H33A . 0.9600 ?
C33 H33B . 0.9600 ?
C33 H33C . 0.9600 ?
C41 O41 . 1.116(5) ?
C41 H41A . 0.9800 ?
C42 H42A . 0.9600 ?
C42 H42B . 0.9600 ?
C42 H42C . 0.9600 ?
C43 H43A . 0.9600 ?
C43 H43B . 0.9600 ?
C43 H43C . 0.9600 ?
